data_2203215
loop_
_publ_author_name
'Karaday\?i, Nevzat'
'Turgut, G\"unseli'
'Odaba\;so\(glu, Mustafa '
'B\"uy\"ukg\"ung\"or, Orhan'

_publ_section_title
;
 4-(4-Methylphenylazo)-2-allylphenol monohydrate
;
_journal_issue 2
_journal_name_full 'Acta Crystallographica Section E'
_journal_page_first o176
_journal_page_last o178
_journal_paper_doi 10.1107/S1600536803029751
_journal_volume 60
_journal_year 2004
_chemical_formula_moiety 'C16 H16 N2 O , H2 O'
_chemical_formula_sum 'C16 H18 N2 O2'
_chemical_formula_weight 270.32
_chemical_name_systematic
;
p-[p^'^-methylphenylazo]-o-allylphenol monohydrate
;
_space_group_IT_number 60
_symmetry_cell_setting orthorhombic
_symmetry_space_group_name_Hall '-P 2n 2ab'
_symmetry_space_group_name_H-M 'P b c n'
_atom_sites_solution_hydrogens geom
_atom_sites_solution_primary direct
_atom_sites_solution_secondary difmap
_cell_angle_alpha 90.00
_cell_angle_beta 90.00
_cell_angle_gamma 90.00
_cell_formula_units_Z 8
_cell_length_a 27.2961(9)
_cell_length_b 14.4293(17)
_cell_length_c 7.568(4)
_cell_measurement_reflns_used 3655
_cell_measurement_temperature 293
_cell_measurement_theta_max 21.55
_cell_measurement_theta_min 1.49
_cell_volume 2980.8(16)
_computing_cell_refinement X-AREA
_computing_data_collection 'X-AREA (Stoe & Cie, 2002)'
_computing_data_reduction 'X-RED32 (Stoe & Cie, 2002)'
_computing_molecular_graphics
;
ORTEPIII (Burnett & Johnson, 1996); PLUTON (Spek, 1997)
;
_computing_publication_material
;
WinGX (Farrugia, 1999)
;
_computing_structure_refinement 'SHELXL97 (Sheldrick, 1997)'
_computing_structure_solution 'SHELXS97 (Sheldrick, 1997)'
_diffrn_ambient_temperature 293(2)
_diffrn_measured_fraction_theta_full 1.000
_diffrn_measured_fraction_theta_max 1.000
_diffrn_measurement_device '2-circle goniometer'
_diffrn_measurement_device_type 'STOE IPDS 2'
_diffrn_measurement_method \w?
_diffrn_radiation_monochromator 'plane graphite'
_diffrn_radiation_source 'fine-focus sealed tube'
_diffrn_radiation_type MoK\a
_diffrn_radiation_wavelength 0.71073
_diffrn_reflns_av_R_equivalents 0.1754
_diffrn_reflns_av_sigmaI/netI 0.1367
_diffrn_reflns_limit_h_max 32
_diffrn_reflns_limit_h_min -32
_diffrn_reflns_limit_k_max 17
_diffrn_reflns_limit_k_min -17
_diffrn_reflns_limit_l_max 8
_diffrn_reflns_limit_l_min -8
_diffrn_reflns_number 17874
_diffrn_reflns_theta_full 25.00
_diffrn_reflns_theta_max 25.00
_diffrn_reflns_theta_min 1.49
_diffrn_standards_decay_% 0
_diffrn_standards_interval_count 0
_diffrn_standards_number 0
_exptl_absorpt_coefficient_mu 0.080
_exptl_absorpt_correction_type none
_exptl_crystal_colour 'light brown'
_exptl_crystal_density_diffrn 1.205
_exptl_crystal_density_method 'not measured'
_exptl_crystal_description prism
_exptl_crystal_F_000 1152
_exptl_crystal_size_max 0.30
_exptl_crystal_size_mid 0.17
_exptl_crystal_size_min 0.10
_refine_diff_density_max 0.224
_refine_diff_density_min -0.188
_refine_ls_extinction_coef 0.0040(6)
_refine_ls_extinction_expression Fc^*^=kFc[1+0.001xFc^2^\l^3^/sin(2\q)]^-1/4^
_refine_ls_extinction_method SHELXL
_refine_ls_goodness_of_fit_ref 0.882
_refine_ls_hydrogen_treatment mixed
_refine_ls_matrix_type full
_refine_ls_number_parameters 202
_refine_ls_number_reflns 2629
_refine_ls_number_restraints 29
_refine_ls_restrained_S_all 0.947
_refine_ls_R_factor_all 0.2183
_refine_ls_R_factor_gt 0.0685
_refine_ls_shift/su_max 0.030
_refine_ls_shift/su_mean 0.001
_refine_ls_structure_factor_coef Fsqd
_refine_ls_weighting_details 'calc w = 1/[\s^2^(Fo^2^)+(0.062P)^2^] where P = (Fo^2^+2Fc^2^)/3'
_refine_ls_weighting_scheme calc
_refine_ls_wR_factor_gt 0.1482
_refine_ls_wR_factor_ref 0.1799
_reflns_number_gt 806
_reflns_number_total 2629
_reflns_threshold_expression 'I >2\s(I)'
_cod_data_source_file ob6337.cif
_cod_data_source_block I
_cod_database_code 2203215
_cod_database_fobs_code 2203215

loop_
_symmetry_equiv_pos_as_xyz
'x, y, z'
'-x+1/2, -y+1/2, z+1/2'
'x+1/2, -y+1/2, -z'
'-x, y, -z+1/2'
'-x, -y, -z'
'x-1/2, y-1/2, -z-1/2'
'-x-1/2, y-1/2, z'
'x, -y, z-1/2'

loop_
_atom_site_label
_atom_site_fract_x
_atom_site_fract_y
_atom_site_fract_z
_atom_site_U_iso_or_equiv
_atom_site_adp_type
_atom_site_calc_flag
_atom_site_refinement_flags
_atom_site_occupancy
_atom_site_disorder_assembly
_atom_site_disorder_group
_atom_site_type_symbol
C15A 0.4384(3) 0.3755(6) 0.4272(17) 0.0800(17) Uani d PDU 0.677(10) A 1 C
H15A 0.4437 0.3944 0.3112 0.096 Uiso calc PR 0.677(10) A 1 H
C15B 0.4303(6) 0.3852(13) 0.559(3) 0.0799(17) Uani d PDU 0.323(10) A 2 C
H15B 0.4239 0.4169 0.6640 0.096 Uiso calc PR 0.323(10) A 2 H
O1 0.29396(16) 0.3165(2) 0.3329(6) 0.0769(13) Uani d . 1 . . O
H1 0.2746 0.3106 0.2509 0.115 Uiso calc R 1 . . H
O2 0.21137(17) 0.2925(3) 0.1485(7) 0.0819(14) Uani d D 1 . . O
N1 0.33785(17) 0.6899(3) 0.4275(6) 0.0610(13) Uani d . 1 . . N
N2 0.37711(18) 0.7089(3) 0.5103(6) 0.0664(14) Uani d . 1 . . N
C1 0.3051(2) 0.4089(4) 0.3547(7) 0.0581(16) Uani d . 1 . . C
C2 0.3514(2) 0.4296(4) 0.4216(7) 0.0575(15) Uani d D 1 A . C
C3 0.3630(2) 0.5233(4) 0.4480(8) 0.0623(16) Uani d . 1 . . C
H3 0.3934 0.5398 0.4938 0.075 Uiso calc R 1 . . H
C4 0.3285(2) 0.5923(4) 0.4048(7) 0.0578(16) Uani d . 1 . . C
C5 0.2850(2) 0.5685(4) 0.3334(8) 0.0694(17) Uani d . 1 . . C
H5 0.2631 0.6148 0.3006 0.083 Uiso calc R 1 . . H
C6 0.2722(2) 0.4767(4) 0.3080(8) 0.0656(17) Uani d . 1 . . C
H6 0.2419 0.4611 0.2602 0.079 Uiso calc R 1 . . H
C7 0.3835(2) 0.8079(4) 0.5334(7) 0.0596(16) Uani d . 1 . . C
C8 0.4308(3) 0.8356(4) 0.5647(8) 0.0723(18) Uani d . 1 . . C
H8 0.4557 0.7920 0.5755 0.087 Uiso calc R 1 . . H
C9 0.4409(2) 0.9290(4) 0.5799(8) 0.0739(18) Uani d . 1 . . C
H9 0.4730 0.9479 0.5992 0.089 Uiso calc R 1 . . H
C10 0.4043(3) 0.9954(4) 0.5672(8) 0.0654(17) Uani d . 1 . . C
C11 0.3575(3) 0.9637(4) 0.5412(8) 0.0743(19) Uani d . 1 . . C
H11 0.3322 1.0068 0.5360 0.089 Uiso calc R 1 . . H
C12 0.3462(2) 0.8717(4) 0.5227(8) 0.0683(18) Uani d . 1 . . C
H12 0.3141 0.8529 0.5032 0.082 Uiso calc R 1 . . H
C13 0.4161(2) 1.0971(4) 0.5803(8) 0.087(2) Uani d . 1 . . C
H13A 0.4049 1.1206 0.6919 0.130 Uiso calc R 1 . . H
H13B 0.4000 1.1299 0.4862 0.130 Uiso calc R 1 . . H
H13C 0.4509 1.1058 0.5710 0.130 Uiso calc R 1 . . H
C14 0.3876(2) 0.3526(4) 0.4624(9) 0.0797(16) Uani d DU 1 . . C
H14A 0.3845 0.3361 0.5861 0.096 Uiso calc R 1 A 1 H
H14B 0.3789 0.2985 0.3932 0.096 Uiso calc R 1 A 1 H
C16 0.4765(3) 0.3755(6) 0.5178(14) 0.168(4) Uani d DU 1 . . C
H16A 0.4753 0.3578 0.6359 0.202 Uiso calc R 1 A 1 H
H16B 0.5061 0.3933 0.4674 0.202 Uiso calc R 1 A 1 H
H1A 0.200(6) 0.240(6) 0.19(2) 0.38(9) Uiso d D 1 . . H
H1B 0.211(5) 0.288(9) 0.037(3) 0.29(7) Uiso d D 1 . . H

loop_
_atom_site_aniso_label
_atom_site_aniso_U_11
_atom_site_aniso_U_22
_atom_site_aniso_U_33
_atom_site_aniso_U_12
_atom_site_aniso_U_13
_atom_site_aniso_U_23
C15A 0.080(3) 0.058(3) 0.102(4) 0.003(3) 0.000(3) 0.000(3)
C15B 0.080(3) 0.058(3) 0.102(4) 0.003(3) -0.001(3) 0.000(3)
O1 0.098(4) 0.055(3) 0.078(3) -0.011(2) -0.008(2) -0.005(2)
O2 0.091(3) 0.074(3) 0.081(3) -0.017(3) -0.004(3) -0.009(3)
N1 0.075(4) 0.055(3) 0.053(3) -0.004(3) -0.002(3) 0.003(3)
N2 0.075(4) 0.059(3) 0.066(3) -0.007(3) -0.002(3) 0.003(3)
C1 0.071(5) 0.051(4) 0.052(4) 0.000(3) 0.006(3) 0.007(3)
C2 0.058(4) 0.057(4) 0.058(4) -0.003(3) 0.001(3) 0.001(3)
C3 0.068(4) 0.058(4) 0.061(4) -0.001(3) 0.006(3) 0.001(3)
C4 0.073(5) 0.051(4) 0.049(4) -0.003(3) -0.001(3) 0.000(3)
C5 0.074(5) 0.062(4) 0.072(4) 0.001(4) -0.008(4) 0.005(4)
C6 0.054(4) 0.067(4) 0.076(4) -0.009(3) -0.008(3) 0.005(4)
C7 0.068(4) 0.056(4) 0.055(4) -0.005(4) 0.006(3) 0.003(3)
C8 0.088(5) 0.062(4) 0.067(4) 0.000(4) -0.003(4) -0.002(4)
C9 0.072(5) 0.073(5) 0.077(5) -0.015(4) -0.010(4) 0.005(4)
C10 0.084(5) 0.060(4) 0.052(4) -0.003(4) 0.005(4) -0.007(3)
C11 0.086(5) 0.072(5) 0.065(5) 0.008(4) 0.003(4) -0.013(4)
C12 0.074(5) 0.055(4) 0.075(5) 0.004(4) -0.001(3) -0.011(4)
C13 0.122(6) 0.061(4) 0.077(5) -0.011(4) 0.017(4) -0.004(4)
C14 0.080(3) 0.058(3) 0.102(4) 0.003(3) -0.001(3) 0.000(3)
C16 0.171(4) 0.087(9) 0.132(12) 0.007(6) -0.031(5) -0.011(9)

loop_
_atom_type_symbol
_atom_type_description
_atom_type_scat_dispersion_real
_atom_type_scat_dispersion_imag
_atom_type_scat_source
C C 0.0033 0.0016 'International Tables Vol C Tables 4.2.6.8 and 6.1.1.4'
H H 0.0000 0.0000 'International Tables Vol C Tables 4.2.6.8 and 6.1.1.4'
N N 0.0061 0.0033 'International Tables Vol C Tables 4.2.6.8 and 6.1.1.4'
O O 0.0106 0.0060 'International Tables Vol C Tables 4.2.6.8 and 6.1.1.4'

loop_
_geom_angle_atom_site_label_1
_geom_angle_atom_site_label_2
_geom_angle_atom_site_label_3
_geom_angle
_geom_angle_publ_flag
C16 C15A C14 134.2(11) ?
C16 C15A H15A 112.9 ?
C14 C15A H15A 112.9 ?
C16 C15B C14 128.0(18) ?
C16 C15B H15B 116.0 ?
C14 C15B H15B 116.0 ?
C1 O1 H1 109.5 ?
H1A O2 H1B 105(10) ?
N2 N1 C4 114.8(5) yes
N1 N2 C7 111.9(5) yes
C6 C1 O1 120.9(6) yes
C6 C1 C2 122.2(5) ?
O1 C1 C2 116.9(5) yes
C1 C2 C3 117.7(5) ?
C1 C2 C14 120.5(5) ?
C3 C2 C14 121.8(5) ?
C2 C3 C4 119.7(5) ?
C2 C3 H3 120.2 ?
C4 C3 H3 120.2 ?
C5 C4 C3 120.1(5) yes
C5 C4 N1 117.0(5) yes
C3 C4 N1 122.9(5) ?
C4 C5 C6 121.5(6) ?
C4 C5 H5 119.3 ?
C6 C5 H5 119.3 ?
C1 C6 C5 118.7(5) ?
C1 C6 H6 120.6 ?
C5 C6 H6 120.6 ?
C8 C7 C12 120.8(6) ?
C8 C7 N2 114.8(6) yes
C12 C7 N2 124.4(6) yes
C7 C8 C9 119.1(6) ?
C7 C8 H8 120.5 ?
C9 C8 H8 120.5 ?
C8 C9 C10 121.7(6) ?
C8 C9 H9 119.2 ?
C10 C9 H9 119.2 ?
C11 C10 C9 116.8(6) ?
C11 C10 C13 122.3(6) ?
C9 C10 C13 121.0(6) ?
C12 C11 C10 123.2(6) ?
C12 C11 H11 118.4 ?
C10 C11 H11 118.4 ?
C11 C12 C7 118.4(6) ?
C11 C12 H12 120.8 ?
C7 C12 H12 120.8 ?
C10 C13 H13A 109.5 ?
C10 C13 H13B 109.5 ?
H13A C13 H13B 109.5 ?
C10 C13 H13C 109.5 ?
H13A C13 H13C 109.5 ?
H13B C13 H13C 109.5 ?
C15A C14 C2 114.7(6) ?
C15B C14 C2 112.8(9) ?
C15A C14 H14A 108.6 ?
C2 C14 H14A 108.6 ?
C15A C14 H14B 108.6 ?
C2 C14 H14B 108.6 ?
H14A C14 H14B 107.6 ?
C15A C16 H16A 120.0 ?
C15A C16 H16B 120.0 ?
H16A C16 H16B 120.0 ?

loop_
_geom_bond_atom_site_label_1
_geom_bond_atom_site_label_2
_geom_bond_distance
_geom_bond_publ_flag
C15A C16 1.247(10) ?
C15A C14 1.449(9) ?
C15A H15A 0.9300 ?
C15B C16 1.309(15) ?
C15B C14 1.454(15) ?
C15B H15B 0.9300 ?
O1 C1 1.378(6) yes
O1 H1 0.8200 ?
O2 H1A 0.87(2) ?
O2 H1B 0.84(2) ?
N1 N2 1.272(5) yes
N1 C4 1.441(6) yes
N2 C7 1.450(6) yes
C1 C6 1.374(7) yes
C1 C2 1.392(7) yes
C2 C3 1.403(7) yes
C2 C14 1.520(7) yes
C3 C4 1.410(7) yes
C3 H3 0.9300 ?
C4 C5 1.348(7) yes
C5 C6 1.383(7) yes
C5 H5 0.9300 ?
C6 H6 0.9300 ?
C7 C8 1.372(7) ?
C7 C12 1.374(7) ?
C8 C9 1.381(7) ?
C8 H8 0.9300 ?
C9 C10 1.387(7) ?
C9 H9 0.9300 ?
C10 C11 1.370(7) ?
C10 C13 1.506(7) ?
C11 C12 1.370(7) ?
C11 H11 0.9300 ?
C12 H12 0.9300 ?
C13 H13A 0.9600 ?
C13 H13B 0.9600 ?
C13 H13C 0.9600 ?
C14 H14A 0.9700 ?
C14 H14B 0.9700 ?
C16 H16A 0.9300 ?
C16 H16B 0.9300 ?

loop_
_geom_hbond_atom_site_label_D
_geom_hbond_atom_site_label_H
_geom_hbond_atom_site_label_A
_geom_hbond_site_symmetry_A
_geom_hbond_distance_DH
_geom_hbond_distance_HA
_geom_hbond_distance_DA
_geom_hbond_angle_DHA
O1 H1 O2 . 0.82 1.91 2.674(6) 154.8
O2 H1A N1 7_655 0.87(2) 2.22(12) 2.908(7) 136(14)
O2 H1B O1 2_554 0.84(2) 2.17(9) 2.864(6) 140(12)

loop_
_geom_torsion_atom_site_label_1
_geom_torsion_atom_site_label_2
_geom_torsion_atom_site_label_3
_geom_torsion_atom_site_label_4
_geom_torsion
_geom_torsion_publ_flag
C4 N1 N2 C7 -178.1(5) yes
C6 C1 C2 C3 2.7(8) ?
O1 C1 C2 C3 -178.7(5) ?
C6 C1 C2 C14 -176.7(6) ?
O1 C1 C2 C14 1.8(8) ?
C1 C2 C3 C4 -0.7(8) ?
C14 C2 C3 C4 178.7(5) ?
C2 C3 C4 C5 -2.0(8) ?
C2 C3 C4 N1 -179.7(5) ?
N2 N1 C4 C5 173.6(5) ?
N2 N1 C4 C3 -8.6(7) ?
C3 C4 C5 C6 2.9(9) ?
N1 C4 C5 C6 -179.3(5) ?
O1 C1 C6 C5 179.6(5) ?
C2 C1 C6 C5 -2.0(9) ?
C4 C5 C6 C1 -0.9(9) ?
N1 N2 C7 C8 -158.7(5) ?
N1 N2 C7 C12 20.2(8) ?
C12 C7 C8 C9 -2.0(9) ?
N2 C7 C8 C9 176.9(5) ?
C7 C8 C9 C10 1.0(10) ?
C8 C9 C10 C11 0.9(10) ?
C8 C9 C10 C13 -178.7(6) ?
C9 C10 C11 C12 -2.0(10) ?
C13 C10 C11 C12 177.6(6) ?
C10 C11 C12 C7 1.1(10) ?
C8 C7 C12 C11 1.0(9) ?
N2 C7 C12 C11 -177.8(6) ?
C16 C15A C14 C15B 26.8(13) ?
C16 C15A C14 C2 124.0(11) ?
C16 C15B C14 C15A -23.0(12) ?
C16 C15B C14 C2 -125.2(16) ?
C1 C2 C14 C15A 144.4(7) ?
C3 C2 C14 C15A -35.1(9) ?
C1 C2 C14 C15B -169.8(11) ?
C3 C2 C14 C15B 10.7(12) ?
C14 C15A C16 C15B -26.8(13) ?
C14 C15B C16 C15A 24.2(13) ?
